data_4076523
loop_
_publ_author_name
'Chen, Hsiao-Li'
'Dutta, Saikat'
'Huang, Pei-Ying'
'Lin, Chu-Chieh'

_publ_section_title
;
 Preparation and Characterization of Aluminum Alkoxides Coordinated on
 salen-Type Ligands: Highly Stereoselective Ring-Opening Polymerization
 ofrac-Lactide
;
_journal_issue 5
_journal_name_full Organometallics
_journal_page_first 2016
_journal_paper_doi 10.1021/om201281w
_journal_volume 31
_journal_year 2012
_chemical_formula_sum 'C67 H70 Al N2 O3'
_chemical_formula_weight 978.23
_chemical_name_systematic
; 
 ? 
;
_space_group_IT_number 2
_symmetry_cell_setting triclinic
_symmetry_space_group_name_Hall '-P 1'
_symmetry_space_group_name_H-M 'P -1'
_atom_sites_solution_hydrogens geom
_atom_sites_solution_primary direct
_atom_sites_solution_secondary difmap
_audit_creation_method SHELXL-97
_cell_angle_alpha 94.712(5)
_cell_angle_beta 105.049(5)
_cell_angle_gamma 97.372(5)
_cell_formula_units_Z 2
_cell_length_a 12.6013(7)
_cell_length_b 12.8198(8)
_cell_length_c 17.4515(8)
_cell_measurement_temperature 110(2)
_cell_volume 2680.3(3)
_computing_cell_refinement 'Xcalibur, Sapphire3, Gemini'
_computing_data_collection 'Xcalibur, Sapphire3, Gemini'
_computing_data_reduction 'Xcalibur, Sapphire3, Gemini'
_computing_molecular_graphics 'Xcalibur, Sapphire3, Gemini'
_computing_publication_material 'Xcalibur, Sapphire3, Gemini'
_computing_structure_refinement 'SHELXL-97 (Sheldrick, 1997)'
_computing_structure_solution 'SHELXS-97 (Sheldrick, 1990)'
_diffrn_ambient_temperature 110(2)
_diffrn_detector_area_resol_mean 16.0690
_diffrn_measured_fraction_theta_full 0.995
_diffrn_measured_fraction_theta_max 0.995
_diffrn_measurement_device_type 'Xcalibur, Sapphire3, Gemini'
_diffrn_measurement_method '\w scans'
_diffrn_radiation_monochromator graphite
_diffrn_radiation_source 'fine-focus sealed tube'
_diffrn_radiation_type MoK\a
_diffrn_radiation_wavelength 0.71073
_diffrn_reflns_av_R_equivalents 0.0462
_diffrn_reflns_av_sigmaI/netI 0.0659
_diffrn_reflns_limit_h_max 15
_diffrn_reflns_limit_h_min -15
_diffrn_reflns_limit_k_max 15
_diffrn_reflns_limit_k_min -15
_diffrn_reflns_limit_l_max 20
_diffrn_reflns_limit_l_min -21
_diffrn_reflns_number 21373
_diffrn_reflns_theta_full 26.00
_diffrn_reflns_theta_max 26.00
_diffrn_reflns_theta_min 2.75
_diffrn_standards_number 0
_exptl_absorpt_coefficient_mu 0.088
_exptl_absorpt_correction_T_max 1.00000
_exptl_absorpt_correction_T_min 0.99630
_exptl_absorpt_correction_type multi-scan
_exptl_crystal_colour colorless
_exptl_crystal_density_diffrn 1.212
_exptl_crystal_density_method 'not measured'
_exptl_crystal_description parallelpiped
_exptl_crystal_F_000 1046
_exptl_crystal_size_max 0.42
_exptl_crystal_size_mid 0.38
_exptl_crystal_size_min 0.33
_refine_diff_density_max 0.601
_refine_diff_density_min -0.326
_refine_diff_density_rms 0.052
_refine_ls_extinction_method none
_refine_ls_goodness_of_fit_ref 1.006
_refine_ls_hydrogen_treatment constr
_refine_ls_matrix_type full
_refine_ls_number_parameters 658
_refine_ls_number_reflns 10502
_refine_ls_number_restraints 0
_refine_ls_restrained_S_all 1.006
_refine_ls_R_factor_all 0.0653
_refine_ls_R_factor_gt 0.0454
_refine_ls_shift/su_max 0.000
_refine_ls_shift/su_mean 0.000
_refine_ls_structure_factor_coef Fsqd
_refine_ls_weighting_details 'calc w=1/[\s^2^(Fo^2^)+(0.0640P)^2^+0.0000P] where P=(Fo^2^+2Fc^2^)/3'
_refine_ls_weighting_scheme calc
_refine_ls_wR_factor_gt 0.1125
_refine_ls_wR_factor_ref 0.1175
_reflns_number_gt 7471
_reflns_number_total 10502
_reflns_threshold_expression >2sigma(I)
_cod_data_source_file om201281w_si_001.cif
_cod_data_source_block 2a
_cod_database_code 4076523

loop_
_symmetry_equiv_pos_as_xyz
'x, y, z'
'-x, -y, -z'

loop_
_atom_site_label
_atom_site_type_symbol
_atom_site_fract_x
_atom_site_fract_y
_atom_site_fract_z
_atom_site_U_iso_or_equiv
_atom_site_adp_type
_atom_site_occupancy
_atom_site_symmetry_multiplicity
_atom_site_calc_flag
_atom_site_refinement_flags
Al Al 0.26175(4) 0.91255(4) 0.00016(3) 0.01458(12) Uani 1 1 d .
O1 O 0.32626(9) 0.81063(9) -0.04305(7) 0.0168(3) Uani 1 1 d .
O2 O 0.29601(9) 0.86073(9) 0.09392(7) 0.0184(3) Uani 1 1 d .
O3 O 0.13025(9) 0.89060(9) -0.06642(7) 0.0180(3) Uani 1 1 d .
N1 N 0.35894(10) 1.02411(10) -0.03188(8) 0.0148(3) Uani 1 1 d .
N2 N 0.20584(11) 1.03384(11) 0.05583(8) 0.0152(3) Uani 1 1 d .
C1 C 0.36510(12) 0.80932(13) -0.10630(10) 0.0143(3) Uani 1 1 d .
C2 C 0.37816(13) 0.71192(13) -0.14722(10) 0.0162(4) Uani 1 1 d .
C3 C 0.41906(13) 0.71827(13) -0.21315(10) 0.0175(4) Uani 1 1 d .
H3A H 0.4247 0.6550 -0.2409 0.021 Uiso 1 1 calc R
C4 C 0.45284(13) 0.81323(13) -0.24164(10) 0.0164(4) Uani 1 1 d .
C5 C 0.44428(13) 0.90579(13) -0.20021(10) 0.0165(4) Uani 1 1 d .
H5A H 0.4678 0.9702 -0.2162 0.020 Uiso 1 1 calc R
C6 C 0.40027(13) 0.90510(13) -0.13359(10) 0.0158(4) Uani 1 1 d .
C7 C 0.35045(14) 0.60472(13) -0.11741(10) 0.0184(4) Uani 1 1 d .
C8 C 0.38209(16) 0.51265(14) -0.16496(12) 0.0263(4) Uani 1 1 d .
H8A H 0.3634 0.4475 -0.1445 0.039 Uiso 1 1 calc R
H8B H 0.4606 0.5252 -0.1596 0.039 Uiso 1 1 calc R
H8C H 0.3420 0.5079 -0.2203 0.039 Uiso 1 1 calc R
C9 C 0.41948(16) 0.60801(15) -0.03094(11) 0.0286(4) Uani 1 1 d .
H9A H 0.4028 0.6643 0.0017 0.043 Uiso 1 1 calc R
H9B H 0.4972 0.6202 -0.0284 0.043 Uiso 1 1 calc R
H9C H 0.4019 0.5417 -0.0117 0.043 Uiso 1 1 calc R
C10 C 0.22515(14) 0.58167(13) -0.12629(11) 0.0200(4) Uani 1 1 d .
C11 C 0.18212(17) 0.58651(15) -0.06058(14) 0.0331(5) Uani 1 1 d .
H11A H 0.2305 0.6039 -0.0096 0.040 Uiso 1 1 calc R
C12 C 0.0697(2) 0.56621(18) -0.0694(2) 0.0548(8) Uani 1 1 d .
H12A H 0.0430 0.5721 -0.0246 0.066 Uiso 1 1 calc R
C13 C -0.0031(2) 0.53764(18) -0.1429(2) 0.0660(10) Uani 1 1 d .
H13A H -0.0791 0.5227 -0.1484 0.079 Uiso 1 1 calc R
C14 C 0.03712(18) 0.53101(17) -0.20947(18) 0.0550(7) Uani 1 1 d .
H14A H -0.0119 0.5106 -0.2600 0.066 Uiso 1 1 calc R
C15 C 0.15084(16) 0.55480(15) -0.20113(13) 0.0319(5) Uani 1 1 d .
H15A H 0.1770 0.5526 -0.2463 0.038 Uiso 1 1 calc R
C16 C 0.49828(14) 0.80805(14) -0.31491(10) 0.0185(4) Uani 1 1 d .
C17 C 0.51573(15) 0.91833(14) -0.34277(11) 0.0235(4) Uani 1 1 d .
H17A H 0.5688 0.9657 -0.3008 0.035 Uiso 1 1 calc R
H17B H 0.4463 0.9450 -0.3557 0.035 Uiso 1 1 calc R
H17C H 0.5430 0.9130 -0.3892 0.035 Uiso 1 1 calc R
C18 C 0.41227(14) 0.73452(15) -0.38414(10) 0.0243(4) Uani 1 1 d .
H18A H 0.3428 0.7612 -0.3954 0.036 Uiso 1 1 calc R
H18B H 0.4017 0.6644 -0.3690 0.036 Uiso 1 1 calc R
H18C H 0.4389 0.7323 -0.4309 0.036 Uiso 1 1 calc R
C19 C 0.60961(14) 0.76522(13) -0.29701(10) 0.0191(4) Uani 1 1 d .
C20 C 0.66521(14) 0.74232(14) -0.22217(11) 0.0227(4) Uani 1 1 d .
H20A H 0.6342 0.7521 -0.1797 0.027 Uiso 1 1 calc R
C21 C 0.76685(15) 0.70495(15) -0.20936(12) 0.0279(4) Uani 1 1 d .
H21A H 0.8023 0.6891 -0.1589 0.033 Uiso 1 1 calc R
C22 C 0.81491(15) 0.69140(16) -0.27124(13) 0.0313(5) Uani 1 1 d .
H22A H 0.8831 0.6672 -0.2626 0.038 Uiso 1 1 calc R
C23 C 0.76122(16) 0.71393(16) -0.34595(13) 0.0331(5) Uani 1 1 d .
H23A H 0.7932 0.7050 -0.3880 0.040 Uiso 1 1 calc R
C24 C 0.66012(16) 0.74968(15) -0.35868(12) 0.0275(4) Uani 1 1 d .
H24A H 0.6246 0.7638 -0.4096 0.033 Uiso 1 1 calc R
C25 C 0.39986(13) 1.00613(13) -0.09168(10) 0.0161(4) Uani 1 1 d .
H25A H 0.4326 1.0652 -0.1094 0.019 Uiso 1 1 calc R
C26 C 0.36958(13) 1.13696(13) -0.00011(10) 0.0172(4) Uani 1 1 d .
H26A H 0.4184 1.1803 -0.0239 0.021 Uiso 1 1 calc R
H26B H 0.4023 1.1461 0.0573 0.021 Uiso 1 1 calc R
C27 C 0.25729(13) 1.17226(13) -0.01866(10) 0.0167(4) Uani 1 1 d .
C28 C 0.23301(14) 1.25555(14) -0.06300(10) 0.0209(4) Uani 1 1 d .
H28A H 0.2873 1.2917 -0.0825 0.025 Uiso 1 1 calc R
C29 C 0.12829(15) 1.28496(14) -0.07825(11) 0.0253(4) Uani 1 1 d .
H29A H 0.1125 1.3411 -0.1077 0.030 Uiso 1 1 calc R
C30 C 0.04734(15) 1.23092(14) -0.04978(11) 0.0234(4) Uani 1 1 d .
H30A H -0.0232 1.2504 -0.0608 0.028 Uiso 1 1 calc R
C31 C 0.07003(14) 1.14748(14) -0.00471(10) 0.0186(4) Uani 1 1 d .
H31A H 0.0155 1.1115 0.0147 0.022 Uiso 1 1 calc R
C32 C 0.17514(13) 1.11919(13) 0.01064(9) 0.0154(4) Uani 1 1 d .
C33 C 0.17873(13) 1.02953(13) 0.12208(10) 0.0168(4) Uani 1 1 d .
H33A H 0.1365 1.0793 0.1349 0.020 Uiso 1 1 calc R
C34 C 0.20821(13) 0.95449(13) 0.17758(10) 0.0172(4) Uani 1 1 d .
C35 C 0.17583(13) 0.96589(14) 0.24886(10) 0.0188(4) Uani 1 1 d .
H35A H 0.1333 1.0180 0.2563 0.023 Uiso 1 1 calc R
C36 C 0.20569(14) 0.90174(14) 0.30776(10) 0.0189(4) Uani 1 1 d .
C37 C 0.27192(13) 0.82644(14) 0.29373(10) 0.0191(4) Uani 1 1 d .
H37A H 0.2929 0.7824 0.3330 0.023 Uiso 1 1 calc R
C38 C 0.30873(13) 0.81251(13) 0.22558(10) 0.0170(4) Uani 1 1 d .
C39 C 0.27216(13) 0.87574(13) 0.16350(10) 0.0163(4) Uani 1 1 d .
C40 C 0.16818(14) 0.91141(14) 0.38508(10) 0.0210(4) Uani 1 1 d .
C41 C 0.14591(16) 1.02490(15) 0.40392(11) 0.0273(4) Uani 1 1 d .
H41A H 0.2120 1.0744 0.4089 0.041 Uiso 1 1 calc R
H41B H 0.1252 1.0306 0.4531 0.041 Uiso 1 1 calc R
H41C H 0.0866 1.0403 0.3614 0.041 Uiso 1 1 calc R
C42 C 0.26043(16) 0.88899(17) 0.45578(11) 0.0302(5) Uani 1 1 d .
H42A H 0.3275 0.9369 0.4605 0.045 Uiso 1 1 calc R
H42B H 0.2734 0.8174 0.4470 0.045 Uiso 1 1 calc R
H42C H 0.2380 0.8987 0.5041 0.045 Uiso 1 1 calc R
C43 C 0.06038(15) 0.83434(14) 0.37735(11) 0.0221(4) Uani 1 1 d .
C44 C 0.00437(15) 0.76746(14) 0.30813(11) 0.0238(4) Uani 1 1 d .
H44A H 0.0342 0.7657 0.2647 0.029 Uiso 1 1 calc R
C45 C -0.09553(16) 0.70295(15) 0.30242(13) 0.0306(5) Uani 1 1 d .
H45A H -0.1315 0.6591 0.2552 0.037 Uiso 1 1 calc R
C46 C -0.14199(17) 0.70315(16) 0.36579(13) 0.0349(5) Uani 1 1 d .
H46A H -0.2091 0.6602 0.3617 0.042 Uiso 1 1 calc R
C47 C -0.08657(17) 0.76870(17) 0.43567(13) 0.0359(5) Uani 1 1 d .
H47A H -0.1163 0.7692 0.4792 0.043 Uiso 1 1 calc R
C48 C 0.01270(16) 0.83355(16) 0.44148(12) 0.0294(4) Uani 1 1 d .
H48A H 0.0483 0.8773 0.4888 0.035 Uiso 1 1 calc R
C49 C 0.37607(14) 0.72250(14) 0.21534(10) 0.0199(4) Uani 1 1 d .
C50 C 0.46949(15) 0.75483(15) 0.17534(11) 0.0260(4) Uani 1 1 d .
H50A H 0.5225 0.8116 0.2090 0.039 Uiso 1 1 calc R
H50B H 0.4379 0.7779 0.1245 0.039 Uiso 1 1 calc R
H50C H 0.5061 0.6951 0.1677 0.039 Uiso 1 1 calc R
C51 C 0.29228(17) 0.63141(16) 0.16141(12) 0.0340(5) Uani 1 1 d .
H51A H 0.2342 0.6109 0.1860 0.051 Uiso 1 1 calc R
H51B H 0.3294 0.5721 0.1540 0.051 Uiso 1 1 calc R
H51C H 0.2608 0.6542 0.1105 0.051 Uiso 1 1 calc R
C52 C 0.43559(14) 0.68795(14) 0.29523(11) 0.0205(4) Uani 1 1 d .
C53 C 0.51647(15) 0.76029(16) 0.35105(11) 0.0260(4) Uani 1 1 d .
H53A H 0.5272 0.8308 0.3418 0.031 Uiso 1 1 calc R
C54 C 0.58086(17) 0.72990(18) 0.41957(12) 0.0351(5) Uani 1 1 d .
H54A H 0.6352 0.7795 0.4554 0.042 Uiso 1 1 calc R
C55 C 0.56506(19) 0.62586(19) 0.43543(13) 0.0407(6) Uani 1 1 d .
H55A H 0.6089 0.6051 0.4815 0.049 Uiso 1 1 calc R
C56 C 0.4843(2) 0.55417(18) 0.38263(13) 0.0400(6) Uani 1 1 d .
H56A H 0.4722 0.4845 0.3935 0.048 Uiso 1 1 calc R
C57 C 0.41996(17) 0.58409(16) 0.31271(12) 0.0299(5) Uani 1 1 d .
H57A H 0.3658 0.5340 0.2772 0.036 Uiso 1 1 calc R
C58 C 0.08982(14) 0.82794(14) -0.14110(10) 0.0198(4) Uani 1 1 d .
H58A H 0.0096 0.8101 -0.1530 0.024 Uiso 1 1 calc R
H58B H 0.1206 0.7623 -0.1379 0.024 Uiso 1 1 calc R
C59 C 0.11815(13) 0.88178(14) -0.20902(10) 0.0192(4) Uani 1 1 d .
C60 C 0.12832(15) 0.82115(16) -0.27586(11) 0.0272(4) Uani 1 1 d .
H60A H 0.1147 0.7476 -0.2794 0.033 Uiso 1 1 calc R
C61 C 0.15831(17) 0.86820(17) -0.33704(12) 0.0342(5) Uani 1 1 d .
H61A H 0.1639 0.8265 -0.3816 0.041 Uiso 1 1 calc R
C62 C 0.18024(17) 0.97804(18) -0.33210(12) 0.0354(5) Uani 1 1 d .
H62A H 0.2020 1.0100 -0.3727 0.043 Uiso 1 1 calc R
C63 C 0.16947(15) 1.03933(16) -0.26654(12) 0.0302(5) Uani 1 1 d .
H63A H 0.1838 1.1128 -0.2629 0.036 Uiso 1 1 calc R
C64 C 0.13716(14) 0.99111(15) -0.20595(11) 0.0228(4) Uani 1 1 d .
H64A H 0.1282 1.0329 -0.1626 0.027 Uiso 1 1 calc R
C65 C 0.2058(2) 0.5700(2) -0.56784(17) 0.0623(7) Uani 1 1 d .
H65A H 0.2788 0.6103 -0.5457 0.093 Uiso 1 1 calc R
H65B H 0.1644 0.6048 -0.6097 0.093 Uiso 1 1 calc R
H65C H 0.2121 0.5004 -0.5892 0.093 Uiso 1 1 calc R
C66 C 0.1465(2) 0.5616(2) -0.50323(17) 0.0627(7) Uani 1 1 d .
H66A H 0.1894 0.5274 -0.4607 0.075 Uiso 1 1 calc R
H66B H 0.1424 0.6323 -0.4809 0.075 Uiso 1 1 calc R
C67 C 0.0324(2) 0.5009(2) -0.53281(15) 0.0566(7) Uani 1 1 d .
H67A H 0.0369 0.4287 -0.5516 0.068 Uiso 1 1 calc R
H67C H -0.0089 0.5320 -0.5779 0.068 Uiso 1 1 calc R

loop_
_atom_site_aniso_label
_atom_site_aniso_U_11
_atom_site_aniso_U_22
_atom_site_aniso_U_33
_atom_site_aniso_U_23
_atom_site_aniso_U_13
_atom_site_aniso_U_12
Al 0.0143(2) 0.0149(3) 0.0159(3) 0.00292(19) 0.0058(2) 0.00271(19)
O1 0.0185(6) 0.0156(6) 0.0189(6) 0.0039(5) 0.0089(5) 0.0039(5)
O2 0.0232(6) 0.0196(7) 0.0158(6) 0.0044(5) 0.0092(5) 0.0069(5)
O3 0.0163(6) 0.0206(7) 0.0174(6) -0.0005(5) 0.0057(5) 0.0034(5)
N1 0.0129(7) 0.0142(7) 0.0179(8) 0.0029(6) 0.0041(6) 0.0040(5)
N2 0.0138(7) 0.0154(7) 0.0162(8) 0.0021(6) 0.0037(6) 0.0018(5)
C1 0.0097(8) 0.0177(9) 0.0159(9) 0.0036(7) 0.0032(6) 0.0033(6)
C2 0.0125(8) 0.0166(9) 0.0209(9) 0.0038(7) 0.0061(7) 0.0036(6)
C3 0.0162(8) 0.0156(9) 0.0205(9) -0.0013(7) 0.0055(7) 0.0031(7)
C4 0.0122(8) 0.0201(9) 0.0173(9) 0.0034(7) 0.0039(7) 0.0039(7)
C5 0.0134(8) 0.0175(9) 0.0198(9) 0.0061(7) 0.0051(7) 0.0033(7)
C6 0.0122(8) 0.0174(9) 0.0185(9) 0.0036(7) 0.0045(7) 0.0036(6)
C7 0.0208(9) 0.0144(9) 0.0225(10) 0.0035(7) 0.0089(7) 0.0044(7)
C8 0.0301(10) 0.0159(10) 0.0393(12) 0.0055(8) 0.0186(9) 0.0067(8)
C9 0.0333(11) 0.0186(10) 0.0322(11) 0.0096(8) 0.0034(9) 0.0053(8)
C10 0.0232(9) 0.0086(8) 0.0309(11) 0.0042(7) 0.0115(8) 0.0024(7)
C11 0.0417(12) 0.0217(11) 0.0504(14) 0.0151(9) 0.0319(10) 0.0115(9)
C12 0.0534(16) 0.0287(13) 0.109(2) 0.0291(14) 0.0591(17) 0.0134(12)
C13 0.0270(13) 0.0177(12) 0.161(3) 0.0077(15) 0.0406(18) 0.0029(10)
C14 0.0266(12) 0.0229(12) 0.097(2) -0.0179(12) -0.0091(13) 0.0068(9)
C15 0.0279(10) 0.0212(11) 0.0417(12) -0.0064(9) 0.0026(9) 0.0070(8)
C16 0.0180(9) 0.0213(9) 0.0171(9) 0.0017(7) 0.0065(7) 0.0033(7)
C17 0.0268(10) 0.0248(10) 0.0224(10) 0.0053(8) 0.0114(8) 0.0052(8)
C18 0.0220(9) 0.0284(11) 0.0211(10) -0.0003(8) 0.0050(8) 0.0029(8)
C19 0.0175(9) 0.0159(9) 0.0237(10) -0.0014(7) 0.0083(7) -0.0011(7)
C20 0.0212(9) 0.0237(10) 0.0220(10) -0.0018(7) 0.0054(8) 0.0027(7)
C21 0.0223(9) 0.0267(11) 0.0302(11) -0.0043(8) 0.0009(8) 0.0056(8)
C22 0.0198(10) 0.0267(11) 0.0475(13) -0.0035(9) 0.0106(9) 0.0063(8)
C23 0.0327(11) 0.0345(12) 0.0385(13) -0.0008(9) 0.0220(10) 0.0067(9)
C24 0.0295(10) 0.0311(11) 0.0266(11) 0.0039(8) 0.0141(8) 0.0078(8)
C25 0.0129(8) 0.0164(9) 0.0199(9) 0.0061(7) 0.0047(7) 0.0025(7)
C26 0.0168(8) 0.0131(9) 0.0220(9) 0.0013(7) 0.0068(7) 0.0008(7)
C27 0.0179(8) 0.0143(9) 0.0168(9) -0.0013(7) 0.0040(7) 0.0024(7)
C28 0.0250(9) 0.0168(9) 0.0227(10) 0.0040(7) 0.0098(8) 0.0021(7)
C29 0.0303(10) 0.0195(10) 0.0269(11) 0.0073(8) 0.0050(8) 0.0102(8)
C30 0.0216(9) 0.0224(10) 0.0263(10) 0.0012(8) 0.0041(8) 0.0098(8)
C31 0.0165(8) 0.0200(9) 0.0194(9) 0.0004(7) 0.0058(7) 0.0028(7)
C32 0.0179(8) 0.0138(9) 0.0142(9) -0.0003(6) 0.0034(7) 0.0045(7)
C33 0.0138(8) 0.0162(9) 0.0204(9) -0.0003(7) 0.0056(7) 0.0023(7)
C34 0.0155(8) 0.0188(9) 0.0174(9) 0.0022(7) 0.0047(7) 0.0025(7)
C35 0.0162(8) 0.0211(10) 0.0203(9) 0.0001(7) 0.0071(7) 0.0046(7)
C36 0.0178(8) 0.0202(9) 0.0184(9) 0.0017(7) 0.0051(7) 0.0016(7)
C37 0.0206(9) 0.0194(9) 0.0181(9) 0.0071(7) 0.0056(7) 0.0019(7)
C38 0.0157(8) 0.0169(9) 0.0177(9) 0.0027(7) 0.0040(7) 0.0012(7)
C39 0.0152(8) 0.0179(9) 0.0164(9) 0.0026(7) 0.0063(7) -0.0001(7)
C40 0.0240(9) 0.0265(10) 0.0159(9) 0.0038(7) 0.0097(7) 0.0070(8)
C41 0.0354(11) 0.0240(10) 0.0247(10) 0.0004(8) 0.0148(9) 0.0011(8)
C42 0.0281(10) 0.0464(13) 0.0188(10) 0.0054(9) 0.0087(8) 0.0103(9)
C43 0.0261(9) 0.0208(10) 0.0251(10) 0.0088(8) 0.0121(8) 0.0094(8)
C44 0.0286(10) 0.0220(10) 0.0253(10) 0.0047(8) 0.0136(8) 0.0062(8)
C45 0.0340(11) 0.0205(10) 0.0395(12) 0.0008(8) 0.0157(9) 0.0022(8)
C46 0.0353(11) 0.0236(11) 0.0518(14) 0.0063(10) 0.0243(10) 0.0002(9)
C47 0.0419(12) 0.0369(13) 0.0400(13) 0.0112(10) 0.0282(10) 0.0071(10)
C48 0.0343(11) 0.0320(11) 0.0263(11) 0.0054(8) 0.0149(9) 0.0062(9)
C49 0.0244(9) 0.0190(9) 0.0179(9) 0.0036(7) 0.0073(7) 0.0054(7)
C50 0.0276(10) 0.0321(11) 0.0253(10) 0.0117(8) 0.0119(8) 0.0157(8)
C51 0.0357(11) 0.0226(11) 0.0374(12) -0.0027(9) 0.0001(9) 0.0063(9)
C52 0.0231(9) 0.0218(10) 0.0228(10) 0.0074(7) 0.0127(8) 0.0100(7)
C53 0.0287(10) 0.0285(11) 0.0231(10) 0.0076(8) 0.0090(8) 0.0067(8)
C54 0.0319(11) 0.0507(14) 0.0240(11) 0.0069(10) 0.0058(9) 0.0135(10)
C55 0.0492(14) 0.0572(16) 0.0255(12) 0.0181(11) 0.0119(10) 0.0318(12)
C56 0.0628(15) 0.0325(13) 0.0413(13) 0.0223(10) 0.0286(12) 0.0264(11)
C57 0.0399(12) 0.0248(11) 0.0321(11) 0.0095(8) 0.0179(9) 0.0109(9)
C58 0.0161(9) 0.0198(9) 0.0213(10) -0.0028(7) 0.0037(7) 0.0010(7)
C59 0.0133(8) 0.0247(10) 0.0186(9) 0.0015(7) 0.0010(7) 0.0064(7)
C60 0.0306(10) 0.0291(11) 0.0226(10) 0.0020(8) 0.0045(8) 0.0134(8)
C61 0.0435(12) 0.0450(14) 0.0212(11) 0.0068(9) 0.0117(9) 0.0249(10)
C62 0.0403(12) 0.0492(14) 0.0276(12) 0.0195(10) 0.0165(9) 0.0219(10)
C63 0.0304(11) 0.0305(11) 0.0321(12) 0.0133(9) 0.0066(9) 0.0109(9)
C64 0.0202(9) 0.0268(10) 0.0218(10) 0.0041(8) 0.0038(7) 0.0081(7)
C65 0.0569(16) 0.0482(17) 0.074(2) -0.0068(14) 0.0100(15) 0.0059(13)
C66 0.0591(17) 0.0523(17) 0.0712(19) 0.0043(14) 0.0078(15) 0.0110(14)
C67 0.0627(18) 0.0465(16) 0.0609(18) 0.0161(13) 0.0082(13) 0.0214(13)

loop_
_atom_type_symbol
_atom_type_description
_atom_type_scat_dispersion_real
_atom_type_scat_dispersion_imag
_atom_type_scat_source
C C 0.0033 0.0016 'International Tables Vol C Tables 4.2.6.8 and 6.1.1.4'
H H 0.0000 0.0000 'International Tables Vol C Tables 4.2.6.8 and 6.1.1.4'
N N 0.0061 0.0033 'International Tables Vol C Tables 4.2.6.8 and 6.1.1.4'
O O 0.0106 0.0060 'International Tables Vol C Tables 4.2.6.8 and 6.1.1.4'
Al Al 0.0645 0.0514 'International Tables Vol C Tables 4.2.6.8 and 6.1.1.4'

loop_
_geom_angle_atom_site_label_1
_geom_angle_atom_site_label_2
_geom_angle_atom_site_label_3
_geom_angle
_geom_angle_site_symmetry_1
_geom_angle_site_symmetry_3
O3 Al O2 124.36(6) . .
O3 Al O1 100.39(6) . .
O2 Al O1 89.99(5) . .
O3 Al N1 110.21(6) . .
O2 Al N1 124.39(6) . .
O1 Al N1 90.14(6) . .
O3 Al N2 85.46(6) . .
O2 Al N2 87.81(6) . .
O1 Al N2 173.99(6) . .
N1 Al N2 86.50(6) . .
C1 O1 Al 129.71(10) . .
C39 O2 Al 136.58(10) . .
C58 O3 Al 130.20(10) . .
C25 N1 C26 115.87(13) . .
C25 N1 Al 121.75(11) . .
C26 N1 Al 121.20(10) . .
C33 N2 C32 117.51(14) . .
C33 N2 Al 124.21(11) . .
C32 N2 Al 117.17(10) . .
O1 C1 C6 120.45(15) . .
O1 C1 C2 121.60(14) . .
C6 C1 C2 117.89(15) . .
C3 C2 C1 117.52(15) . .
C3 C2 C7 121.24(15) . .
C1 C2 C7 121.22(14) . .
C2 C3 C4 125.03(16) . .
C2 C3 H3A 117.5 . .
C4 C3 H3A 117.5 . .
C5 C4 C3 116.90(15) . .
C5 C4 C16 123.86(15) . .
C3 C4 C16 119.22(15) . .
C4 C5 C6 121.07(15) . .
C4 C5 H5A 119.5 . .
C6 C5 H5A 119.5 . .
C5 C6 C1 121.49(15) . .
C5 C6 C25 116.92(15) . .
C1 C6 C25 121.46(15) . .
C9 C7 C10 112.26(14) . .
C9 C7 C2 109.02(14) . .
C10 C7 C2 109.29(13) . .
C9 C7 C8 105.91(14) . .
C10 C7 C8 108.15(14) . .
C2 C7 C8 112.21(14) . .
C7 C8 H8A 109.5 . .
C7 C8 H8B 109.5 . .
H8A C8 H8B 109.5 . .
C7 C8 H8C 109.5 . .
H8A C8 H8C 109.5 . .
H8B C8 H8C 109.5 . .
C7 C9 H9A 109.5 . .
C7 C9 H9B 109.5 . .
H9A C9 H9B 109.5 . .
C7 C9 H9C 109.5 . .
H9A C9 H9C 109.5 . .
H9B C9 H9C 109.5 . .
C15 C10 C11 117.73(18) . .
C15 C10 C7 120.28(16) . .
C11 C10 C7 121.99(16) . .
C12 C11 C10 121.4(2) . .
C12 C11 H11A 119.3 . .
C10 C11 H11A 119.3 . .
C13 C12 C11 120.8(2) . .
C13 C12 H12A 119.6 . .
C11 C12 H12A 119.6 . .
C12 C13 C14 119.2(2) . .
C12 C13 H13A 120.4 . .
C14 C13 H13A 120.4 . .
C13 C14 C15 120.2(2) . .
C13 C14 H14A 119.9 . .
C15 C14 H14A 119.9 . .
C10 C15 C14 120.6(2) . .
C10 C15 H15A 119.7 . .
C14 C15 H15A 119.7 . .
C4 C16 C17 110.95(14) . .
C4 C16 C19 111.31(13) . .
C17 C16 C19 108.66(13) . .
C4 C16 C18 108.74(13) . .
C17 C16 C18 107.73(14) . .
C19 C16 C18 109.37(14) . .
C16 C17 H17A 109.5 . .
C16 C17 H17B 109.5 . .
H17A C17 H17B 109.5 . .
C16 C17 H17C 109.5 . .
H17A C17 H17C 109.5 . .
H17B C17 H17C 109.5 . .
C16 C18 H18A 109.5 . .
C16 C18 H18B 109.5 . .
H18A C18 H18B 109.5 . .
C16 C18 H18C 109.5 . .
H18A C18 H18C 109.5 . .
H18B C18 H18C 109.5 . .
C20 C19 C24 117.11(16) . .
C20 C19 C16 123.86(15) . .
C24 C19 C16 119.02(15) . .
C19 C20 C21 121.23(17) . .
C19 C20 H20A 119.4 . .
C21 C20 H20A 119.4 . .
C22 C21 C20 120.23(18) . .
C22 C21 H21A 119.9 . .
C20 C21 H21A 119.9 . .
C23 C22 C21 119.46(17) . .
C23 C22 H22A 120.3 . .
C21 C22 H22A 120.3 . .
C22 C23 C24 120.20(18) . .
C22 C23 H23A 119.9 . .
C24 C23 H23A 119.9 . .
C23 C24 C19 121.76(18) . .
C23 C24 H24A 119.1 . .
C19 C24 H24A 119.1 . .
N1 C25 C6 127.22(15) . .
N1 C25 H25A 116.4 . .
C6 C25 H25A 116.4 . .
N1 C26 C27 110.28(13) . .
N1 C26 H26A 109.6 . .
C27 C26 H26A 109.6 . .
N1 C26 H26B 109.6 . .
C27 C26 H26B 109.6 . .
H26A C26 H26B 108.1 . .
C28 C27 C32 119.21(15) . .
C28 C27 C26 122.59(15) . .
C32 C27 C26 118.20(14) . .
C29 C28 C27 120.26(16) . .
C29 C28 H28A 119.9 . .
C27 C28 H28A 119.9 . .
C30 C29 C28 119.95(16) . .
C30 C29 H29A 120.0 . .
C28 C29 H29A 120.0 . .
C29 C30 C31 120.78(16) . .
C29 C30 H30A 119.6 . .
C31 C30 H30A 119.6 . .
C32 C31 C30 118.80(16) . .
C32 C31 H31A 120.6 . .
C30 C31 H31A 120.6 . .
C31 C32 C27 120.99(15) . .
C31 C32 N2 122.75(15) . .
C27 C32 N2 116.26(14) . .
N2 C33 C34 125.52(15) . .
N2 C33 H33A 117.2 . .
C34 C33 H33A 117.2 . .
C35 C34 C39 121.15(15) . .
C35 C34 C33 117.22(15) . .
C39 C34 C33 121.55(15) . .
C36 C35 C34 121.54(15) . .
C36 C35 H35A 119.2 . .
C34 C35 H35A 119.2 . .
C35 C36 C37 116.42(15) . .
C35 C36 C40 122.07(15) . .
C37 C36 C40 121.51(15) . .
C38 C37 C36 124.96(15) . .
C38 C37 H37A 117.5 . .
C36 C37 H37A 117.5 . .
C37 C38 C39 117.80(15) . .
C37 C38 C49 119.87(14) . .
C39 C38 C49 121.99(15) . .
O2 C39 C34 120.78(14) . .
O2 C39 C38 121.26(15) . .
C34 C39 C38 117.95(15) . .
C42 C40 C36 109.94(14) . .
C42 C40 C43 109.54(15) . .
C36 C40 C43 111.44(14) . .
C42 C40 C41 107.59(15) . .
C36 C40 C41 110.26(14) . .
C43 C40 C41 107.97(14) . .
C40 C41 H41A 109.5 . .
C40 C41 H41B 109.5 . .
H41A C41 H41B 109.5 . .
C40 C41 H41C 109.5 . .
H41A C41 H41C 109.5 . .
H41B C41 H41C 109.5 . .
C40 C42 H42A 109.5 . .
C40 C42 H42B 109.5 . .
H42A C42 H42B 109.5 . .
C40 C42 H42C 109.5 . .
H42A C42 H42C 109.5 . .
H42B C42 H42C 109.5 . .
C44 C43 C48 117.31(17) . .
C44 C43 C40 123.22(16) . .
C48 C43 C40 119.43(16) . .
C43 C44 C45 121.32(18) . .
C43 C44 H44A 119.3 . .
C45 C44 H44A 119.3 . .
C46 C45 C44 120.90(19) . .
C46 C45 H45A 119.6 . .
C44 C45 H45A 119.6 . .
C45 C46 C47 118.54(19) . .
C45 C46 H46A 120.7 . .
C47 C46 H46A 120.7 . .
C46 C47 C48 120.76(19) . .
C46 C47 H47A 119.6 . .
C48 C47 H47A 119.6 . .
C47 C48 C43 121.17(19) . .
C47 C48 H48A 119.4 . .
C43 C48 H48A 119.4 . .
C52 C49 C51 111.73(15) . .
C52 C49 C38 112.68(14) . .
C51 C49 C38 105.76(14) . .
C52 C49 C50 104.91(14) . .
C51 C49 C50 109.10(15) . .
C38 C49 C50 112.74(14) . .
C49 C50 H50A 109.5 . .
C49 C50 H50B 109.5 . .
H50A C50 H50B 109.5 . .
C49 C50 H50C 109.5 . .
H50A C50 H50C 109.5 . .
H50B C50 H50C 109.5 . .
C49 C51 H51A 109.5 . .
C49 C51 H51B 109.5 . .
H51A C51 H51B 109.5 . .
C49 C51 H51C 109.5 . .
H51A C51 H51C 109.5 . .
H51B C51 H51C 109.5 . .
C57 C52 C53 117.28(17) . .
C57 C52 C49 122.97(17) . .
C53 C52 C49 119.51(16) . .
C54 C53 C52 121.55(18) . .
C54 C53 H53A 119.2 . .
C52 C53 H53A 119.2 . .
C53 C54 C55 120.3(2) . .
C53 C54 H54A 119.8 . .
C55 C54 H54A 119.8 . .
C56 C55 C54 119.18(19) . .
C56 C55 H55A 120.4 . .
C54 C55 H55A 120.4 . .
C55 C56 C57 120.8(2) . .
C55 C56 H56A 119.6 . .
C57 C56 H56A 119.6 . .
C56 C57 C52 120.9(2) . .
C56 C57 H57A 119.6 . .
C52 C57 H57A 119.6 . .
O3 C58 C59 113.47(14) . .
O3 C58 H58A 108.9 . .
C59 C58 H58A 108.9 . .
O3 C58 H58B 108.9 . .
C59 C58 H58B 108.9 . .
H58A C58 H58B 107.7 . .
C64 C59 C60 118.24(17) . .
C64 C59 C58 121.77(16) . .
C60 C59 C58 119.98(16) . .
C61 C60 C59 121.13(19) . .
C61 C60 H60A 119.4 . .
C59 C60 H60A 119.4 . .
C60 C61 C62 120.01(19) . .
C60 C61 H61A 120.0 . .
C62 C61 H61A 120.0 . .
C63 C62 C61 119.56(19) . .
C63 C62 H62A 120.2 . .
C61 C62 H62A 120.2 . .
C62 C63 C64 119.94(19) . .
C62 C63 H63A 120.0 . .
C64 C63 H63A 120.0 . .
C59 C64 C63 121.08(18) . .
C59 C64 H64A 119.5 . .
C63 C64 H64A 119.5 . .
C66 C65 H65A 109.5 . .
C66 C65 H65B 109.5 . .
H65A C65 H65B 109.5 . .
C66 C65 H65C 109.5 . .
H65A C65 H65C 109.5 . .
H65B C65 H65C 109.5 . .
C67 C66 C65 112.9(2) . .
C67 C66 H66A 109.0 . .
C65 C66 H66A 109.0 . .
C67 C66 H66B 109.0 . .
C65 C66 H66B 109.0 . .
H66A C66 H66B 107.8 . .
C66 C67 C67 112.9(3) . 2_564
C66 C67 H67A 109.0 . .
C67 C67 H67A 109.0 2_564 .
C66 C67 H67C 109.0 . .
C67 C67 H67C 109.0 2_564 .
H67A C67 H67C 107.8 . .

loop_
_geom_bond_atom_site_label_1
_geom_bond_atom_site_label_2
_geom_bond_distance
_geom_bond_site_symmetry_2
Al O3 1.7325(12) .
Al O2 1.7862(12) .
Al O1 1.8345(12) .
Al N1 1.9736(14) .
Al N2 2.0606(14) .
O1 C1 1.3183(18) .
O2 C39 1.3296(19) .
O3 C58 1.408(2) .
N1 C25 1.296(2) .
N1 C26 1.483(2) .
N2 C33 1.291(2) .
N2 C32 1.436(2) .
C1 C6 1.413(2) .
C1 C2 1.436(2) .
C2 C3 1.382(2) .
C2 C7 1.539(2) .
C3 C4 1.410(2) .
C3 H3A 0.9300 .
C4 C5 1.369(2) .
C4 C16 1.531(2) .
C5 C6 1.412(2) .
C5 H5A 0.9300 .
C6 C25 1.435(2) .
C7 C9 1.528(2) .
C7 C10 1.533(2) .
C7 C8 1.540(2) .
C8 H8A 0.9600 .
C8 H8B 0.9600 .
C8 H8C 0.9600 .
C9 H9A 0.9600 .
C9 H9B 0.9600 .
C9 H9C 0.9600 .
C10 C15 1.382(3) .
C10 C11 1.390(2) .
C11 C12 1.373(3) .
C11 H11A 0.9300 .
C12 C13 1.359(4) .
C12 H12A 0.9300 .
C13 C14 1.383(4) .
C13 H13A 0.9300 .
C14 C15 1.393(3) .
C14 H14A 0.9300 .
C15 H15A 0.9300 .
C16 C17 1.540(2) .
C16 C19 1.538(2) .
C16 C18 1.547(2) .
C17 H17A 0.9600 .
C17 H17B 0.9600 .
C17 H17C 0.9600 .
C18 H18A 0.9600 .
C18 H18B 0.9600 .
C18 H18C 0.9600 .
C19 C20 1.387(2) .
C19 C24 1.399(2) .
C20 C21 1.395(2) .
C20 H20A 0.9300 .
C21 C22 1.378(3) .
C21 H21A 0.9300 .
C22 C23 1.377(3) .
C22 H22A 0.9300 .
C23 C24 1.379(3) .
C23 H23A 0.9300 .
C24 H24A 0.9300 .
C25 H25A 0.9300 .
C26 C27 1.504(2) .
C26 H26A 0.9700 .
C26 H26B 0.9700 .
C27 C28 1.389(2) .
C27 C32 1.395(2) .
C28 C29 1.384(2) .
C28 H28A 0.9300 .
C29 C30 1.380(3) .
C29 H29A 0.9300 .
C30 C31 1.395(2) .
C30 H30A 0.9300 .
C31 C32 1.383(2) .
C31 H31A 0.9300 .
C33 C34 1.435(2) .
C33 H33A 0.9300 .
C34 C35 1.409(2) .
C34 C39 1.414(2) .
C35 C36 1.375(2) .
C35 H35A 0.9300 .
C36 C37 1.401(2) .
C36 C40 1.542(2) .
C37 C38 1.391(2) .
C37 H37A 0.9300 .
C38 C39 1.423(2) .
C38 C49 1.543(2) .
C40 C42 1.535(2) .
C40 C43 1.542(3) .
C40 C41 1.542(2) .
C41 H41A 0.9600 .
C41 H41B 0.9600 .
C41 H41C 0.9600 .
C42 H42A 0.9600 .
C42 H42B 0.9600 .
C42 H42C 0.9600 .
C43 C44 1.387(3) .
C43 C48 1.401(2) .
C44 C45 1.390(3) .
C44 H44A 0.9300 .
C45 C46 1.379(3) .
C45 H45A 0.9300 .
C46 C47 1.386(3) .
C46 H46A 0.9300 .
C47 C48 1.385(3) .
C47 H47A 0.9300 .
C48 H48A 0.9300 .
C49 C52 1.532(2) .
C49 C51 1.533(2) .
C49 C50 1.547(2) .
C50 H50A 0.9600 .
C50 H50B 0.9600 .
C50 H50C 0.9600 .
C51 H51A 0.9600 .
C51 H51B 0.9600 .
C51 H51C 0.9600 .
C52 C57 1.391(2) .
C52 C53 1.393(3) .
C53 C54 1.376(3) .
C53 H53A 0.9300 .
C54 C55 1.384(3) .
C54 H54A 0.9300 .
C55 C56 1.365(3) .
C55 H55A 0.9300 .
C56 C57 1.392(3) .
C56 H56A 0.9300 .
C57 H57A 0.9300 .
C58 C59 1.516(2) .
C58 H58A 0.9700 .
C58 H58B 0.9700 .
C59 C64 1.385(2) .
C59 C60 1.391(2) .
C60 C61 1.380(3) .
C60 H60A 0.9300 .
C61 C62 1.391(3) .
C61 H61A 0.9300 .
C62 C63 1.380(3) .
C62 H62A 0.9300 .
C63 C64 1.390(3) .
C63 H63A 0.9300 .
C64 H64A 0.9300 .
C65 C66 1.510(4) .
C65 H65A 0.9600 .
C65 H65B 0.9600 .
C65 H65C 0.9600 .
C66 C67 1.483(4) .
C66 H66A 0.9700 .
C66 H66B 0.9700 .
C67 C67 1.570(5) 2_564
C67 H67A 0.9700 .
C67 H67C 0.9700 .
